data_1574718
loop_
_publ_author_name
'Welton, Claire E.'
'Reinheimer, Eric W.'
'Smucker, Bradley W.'

_publ_section_title
;
 Bis(4,4&#x2032;-bipyridin-1-ium)
 cis-bis(1,2-dicyano-2-sulfidoethene-1-sulfinato-\k2
 S,S&#x2032;)platinate(2&#x2212;)
;
_journal_coeditor_code BH4095
_journal_issue 5
_journal_name_full IUCrData
_journal_page_first x250383
_journal_paper_doi 10.1107/S2414314625003839
_journal_volume 10
_journal_year 2025
_chemical_formula_iupac '(C10 H9 N2)2 [Pt (C4 N2 O2 S2)2]'
_chemical_formula_moiety '2(C10 H9 N2 +), C8 N4 O4 Pt S4 2-'
_chemical_formula_sum 'C28 H18 N8 O4 Pt S4'
_chemical_formula_weight 853.83
_chemical_name_systematic
;Bis(4,4'-bipyridin-1-ium)
<i>cis</i>-bis(1,2-dicyano-2-sulfidoethene-1-sulfinato-\k^2^<i>S</i>,<i>S</i>')platinate(2-)
;
_space_group_crystal_system monoclinic
_space_group_IT_number 15
_space_group_name_Hall '-C 2yc'
_space_group_name_H-M_alt 'C 1 2/c 1'
_atom_sites_solution_hydrogens geom
_atom_sites_solution_primary dual
_atom_sites_solution_secondary difmap
_audit_creation_method
;
Olex2 1.5
(compiled 2024.02.16 svn.r378c4104 for OlexSys, GUI svn.r6928)
;
_cell_angle_alpha 90
_cell_angle_beta 98.782(5)
_cell_angle_gamma 90
_cell_formula_units_Z 4
_cell_length_a 14.5669(8)
_cell_length_b 10.8981(6)
_cell_length_c 19.4595(9)
_cell_measurement_reflns_used 2218
_cell_measurement_temperature 293(2)
_cell_measurement_theta_max 25.0300
_cell_measurement_theta_min 2.3690
_cell_volume 3053.0(3)
_computing_cell_refinement
;
CrysAlisPro (Rigaku OD, 2024)
;
_computing_data_collection
;
CrysAlisPro (Rigaku OD, 2024)
;
_computing_data_reduction
;
CrysAlisPro (Rigaku OD, 2024)
;
_computing_molecular_graphics
;
Mercury 4.0 (Macrae <i>et al.</i>,  2020)
;
_computing_publication_material
;
Olex2 1.5 (Dolomanov <i>et al.</i>,  2009) and PublCif (Westrip,
2010)
;
_computing_structure_refinement
;
<i>SHELXL2014/7</i> (Sheldrick, 2015b)
;
_computing_structure_solution
;
<i>SHELXT2018/2</i> (Sheldrick, 2015a)
;
_diffrn_ambient_temperature 293(2)
_diffrn_detector 'Hybrid Pixel Array Detector'
_diffrn_detector_area_resol_mean 10.0000
_diffrn_measured_fraction_theta_full 0.999
_diffrn_measured_fraction_theta_max 0.998
_diffrn_measurement_device 'two-circle diffractometer'
_diffrn_measurement_device_type 'XtaLAB Mini II'
_diffrn_measurement_method '\w scans'
_diffrn_radiation_monochromator graphite
_diffrn_radiation_probe x-ray
_diffrn_radiation_type 'Mo K\a'
_diffrn_radiation_wavelength 0.71073
_diffrn_reflns_av_R_equivalents 0.0416
_diffrn_reflns_av_unetI/netI 0.0387
_diffrn_reflns_limit_h_max 18
_diffrn_reflns_limit_h_min -18
_diffrn_reflns_limit_k_max 13
_diffrn_reflns_limit_k_min -13
_diffrn_reflns_limit_l_max 24
_diffrn_reflns_limit_l_min -22
_diffrn_reflns_number 21005
_diffrn_reflns_theta_full 25.242
_diffrn_reflns_theta_max 26.372
_diffrn_reflns_theta_min 2.482
_diffrn_source 'fine-focus sealed X-ray tube'
_exptl_absorpt_coefficient_mu 4.919
_exptl_absorpt_correction_T_max 0.851
_exptl_absorpt_correction_T_min 0.712
_exptl_absorpt_correction_type analytical
_exptl_absorpt_process_details
;
(CrysAlisPro; Rigaku OD, 2024)
;
_exptl_crystal_colour orange
_exptl_crystal_density_diffrn 1.858
_exptl_crystal_description irregular
_exptl_crystal_F_000 1664
_exptl_crystal_size_max 0.09
_exptl_crystal_size_mid 0.07
_exptl_crystal_size_min 0.03
_refine_diff_density_max 0.712
_refine_diff_density_min -0.522
_refine_ls_extinction_method none
_refine_ls_goodness_of_fit_ref 1.043
_refine_ls_hydrogen_treatment constr
_refine_ls_matrix_type full
_refine_ls_number_parameters 204
_refine_ls_number_reflns 3124
_refine_ls_number_restraints 0
_refine_ls_restrained_S_all 1.043
_refine_ls_R_factor_all 0.0505
_refine_ls_R_factor_gt 0.0306
_refine_ls_shift/su_max 0.001
_refine_ls_shift/su_mean 0.000
_refine_ls_structure_factor_coef Fsqd
_refine_ls_weighting_details 'w=1/[\s^2^(Fo^2^)+(0.0297P)^2^+5.2814P] where P=(Fo^2^+2Fc^2^)/3'
_refine_ls_weighting_scheme calc
_refine_ls_wR_factor_gt 0.0612
_refine_ls_wR_factor_ref 0.0663
_reflns_number_gt 2503
_reflns_number_total 3124
_reflns_threshold_expression 'I > 2\s(I)'
_cod_data_source_file bh4095.cif
_cod_data_source_block I
_cod_database_code 1574718
_shelx_estimated_absorpt_t_min 0.666
_shelx_estimated_absorpt_t_max 0.866

loop_
_space_group_symop_operation_xyz
'x, y, z'
'-x, y, -z+1/2'
'x+1/2, y+1/2, z'
'-x+1/2, y+1/2, -z+1/2'
'-x, -y, -z'
'x, -y, z-1/2'
'-x+1/2, -y+1/2, -z'
'x+1/2, -y+1/2, z-1/2'

loop_
_atom_site_type_symbol
_atom_site_label
_atom_site_fract_x
_atom_site_fract_y
_atom_site_fract_z
_atom_site_U_iso_or_equiv
_atom_site_adp_type
_atom_site_calc_flag
_atom_site_occupancy
_atom_site_disorder_assembly
_atom_site_disorder_group
Pt Pt1 0.5000 0.54391(3) 0.7500 0.03897(10) Uani d 1 A .
S S1 0.53256(8) 0.39852(12) 0.67484(5) 0.0419(3) Uani d 1 . .
S S2 0.53745(10) 0.69516(13) 0.67571(6) 0.0578(4) Uani d 1 . .
O O1 0.6114(3) 0.3230(4) 0.7024(2) 0.0851(13) Uani d 1 A 1
O O2 0.4521(3) 0.3318(4) 0.6426(2) 0.0870(13) Uani d 1 B 2
N N1 0.6220(3) 0.3574(5) 0.5069(2) 0.0660(13) Uani d 1 . .
N N2 0.6297(4) 0.7379(5) 0.5134(2) 0.0909(18) Uani d 1 . .
C C1 0.5992(3) 0.4160(5) 0.5502(2) 0.0463(13) Uani d 1 . .
C C2 0.5716(3) 0.4857(5) 0.6059(2) 0.0422(12) Uani d 1 . .
C C3 0.5720(3) 0.6082(5) 0.6092(2) 0.0463(12) Uani d 1 . .
C C4 0.6036(4) 0.6797(5) 0.5551(3) 0.0607(15) Uani d 1 . .
N N3 0.6676(3) -0.0315(4) 0.91351(18) 0.0501(10) Uani d 1 . .
N N4 0.6763(3) 0.0238(4) 0.55456(18) 0.0539(11) Uani d 1 . .
H H4 0.6777 0.0327 0.5108 0.065 Uiso calc 1 . .
C C5 0.6851(3) -0.1265(5) 0.8051(2) 0.0490(12) Uani d 1 . .
H H5 0.6972 -0.1970 0.7811 0.059 Uiso calc 1 . .
C C6 0.6820(3) -0.1305(6) 0.8767(2) 0.0530(13) Uani d 1 . .
H H6 0.6904 -0.2057 0.8994 0.064 Uiso calc 1 . .
C C7 0.6538(4) 0.0747(5) 0.8800(2) 0.0566(15) Uani d 1 . .
H H7 0.6444 0.1445 0.9055 0.068 Uiso calc 1 . .
C C8 0.6526(4) 0.0866(5) 0.8087(2) 0.0513(13) Uani d 1 . .
H H8 0.6403 0.1621 0.7870 0.062 Uiso calc 1 . .
C C9 0.6698(3) -0.0150(4) 0.7708(2) 0.0371(11) Uani d 1 . .
C C10 0.6723(3) -0.0038(4) 0.6942(2) 0.0390(11) Uani d 1 . .
C C11 0.7447(3) -0.0520(5) 0.6645(2) 0.0512(13) Uani d 1 . .
H H11 0.7928 -0.0941 0.6915 0.061 Uiso calc 1 . .
C C12 0.7449(4) -0.0366(5) 0.5939(2) 0.0578(14) Uani d 1 . .
H H12 0.7934 -0.0689 0.5735 0.069 Uiso calc 1 . .
C C13 0.6066(4) 0.0702(5) 0.5822(2) 0.0557(14) Uani d 1 . .
H H13 0.5595 0.1119 0.5539 0.067 Uiso calc 1 . .
C C14 0.6023(4) 0.0579(5) 0.6520(2) 0.0537(13) Uani d 1 . .
H H14 0.5526 0.0908 0.6706 0.064 Uiso calc 1 . .

loop_
_atom_site_aniso_label
_atom_site_aniso_U_11
_atom_site_aniso_U_22
_atom_site_aniso_U_33
_atom_site_aniso_U_12
_atom_site_aniso_U_13
_atom_site_aniso_U_23
Pt1 0.04944(16) 0.04359(17) 0.02506(13) 0.000 0.00946(10) 0.000
S1 0.0532(7) 0.0454(7) 0.0290(6) -0.0023(6) 0.0125(5) 0.0011(5)
S2 0.0908(10) 0.0468(8) 0.0387(7) -0.0084(7) 0.0192(7) 0.0017(6)
O1 0.106(3) 0.090(3) 0.061(2) 0.019(3) 0.017(2) 0.006(2)
O2 0.096(3) 0.098(4) 0.070(3) -0.023(3) 0.023(2) -0.016(3)
N1 0.074(3) 0.089(4) 0.039(2) 0.001(3) 0.019(2) -0.009(3)
N2 0.133(5) 0.095(4) 0.048(3) -0.041(4) 0.024(3) 0.010(3)
C1 0.048(3) 0.060(4) 0.030(2) -0.005(2) 0.005(2) 0.002(2)
C2 0.046(3) 0.055(4) 0.027(2) -0.001(2) 0.008(2) 0.006(2)
C3 0.050(3) 0.061(4) 0.027(2) -0.004(3) 0.006(2) 0.006(2)
C4 0.080(4) 0.067(4) 0.036(3) -0.020(3) 0.010(3) 0.003(3)
N3 0.060(2) 0.071(3) 0.0202(17) 0.005(2) 0.0091(17) 0.000(2)
N4 0.086(3) 0.058(3) 0.0185(17) -0.007(3) 0.010(2) 0.0003(19)
C5 0.066(3) 0.057(3) 0.024(2) -0.005(3) 0.008(2) -0.004(2)
C6 0.065(3) 0.064(4) 0.029(2) -0.004(3) 0.003(2) 0.007(3)
C7 0.073(4) 0.068(4) 0.029(2) 0.014(3) 0.010(2) -0.013(2)
C8 0.076(4) 0.051(3) 0.028(2) 0.015(3) 0.010(2) 0.000(2)
C9 0.045(2) 0.045(3) 0.021(2) -0.002(2) 0.0061(18) -0.0001(19)
C10 0.053(3) 0.041(3) 0.023(2) -0.004(2) 0.007(2) -0.0033(18)
C11 0.060(3) 0.066(4) 0.028(2) 0.006(3) 0.010(2) 0.000(3)
C12 0.070(3) 0.077(4) 0.030(2) 0.005(3) 0.019(2) -0.001(3)
C13 0.080(4) 0.057(4) 0.029(2) 0.012(3) 0.004(2) 0.004(2)
C14 0.067(3) 0.067(4) 0.029(2) 0.011(3) 0.013(2) -0.004(2)

loop_
_atom_type_symbol
_atom_type_description
_atom_type_scat_dispersion_real
_atom_type_scat_dispersion_imag
_atom_type_scat_source
C C 0.0033 0.0016 'International Tables Vol C Tables 4.2.6.8 and 6.1.1.4'
H H 0.0000 0.0000 'International Tables Vol C Tables 4.2.6.8 and 6.1.1.4'
N N 0.0061 0.0033 'International Tables Vol C Tables 4.2.6.8 and 6.1.1.4'
O O 0.0106 0.0060 'International Tables Vol C Tables 4.2.6.8 and 6.1.1.4'
Pt Pt -1.7033 8.3905 'International Tables Vol C Tables 4.2.6.8 and 6.1.1.4'
S S 0.1246 0.1234 'International Tables Vol C Tables 4.2.6.8 and 6.1.1.4'

loop_
_exptl_crystal_face_index_h
_exptl_crystal_face_index_k
_exptl_crystal_face_index_l
_exptl_crystal_face_perp_dist
4 5 25 0.0217
-9 4 25 0.0219
-20 1 5 0.0335
0 -5 -26 0.0217
12 -4 -23 0.0214
16 9 0 0.0217
8 -5 21 0.0217
-14 -11 5 0.0382
-15 -1 -16 0.0309
4 -5 -4 0.0336
0 4 5 0.0322

loop_
_geom_angle_atom_site_label_1
_geom_angle_atom_site_label_2
_geom_angle_atom_site_label_3
_geom_angle_site_symmetry_1
_geom_angle_site_symmetry_3
_geom_angle
_geom_angle_publ_flag
S1 Pt1 S1 2_656 . 90.74(6) ?
S1 Pt1 S2 . . 90.13(4) ?
S1 Pt1 S2 2_656 . 178.08(5) ?
S1 Pt1 S2 2_656 2_656 90.13(4) ?
S1 Pt1 S2 . 2_656 178.08(5) ?
S2 Pt1 S2 2_656 . 89.05(7) ?
O1 S1 Pt1 . . 113.09(17) ?
O1 S1 C2 . . 104.6(2) ?
O2 S1 Pt1 . . 113.54(18) ?
O2 S1 C2 . . 105.7(2) ?
C2 S1 Pt1 . . 103.49(17) ?
C3 S2 Pt1 . . 101.52(18) ?
N1 C1 C2 . . 178.0(6) ?
C1 C2 S1 . . 116.2(4) ?
C3 C2 S1 . . 119.4(4) ?
C3 C2 C1 . . 124.5(4) ?
C2 C3 S2 . . 125.4(4) ?
C2 C3 C4 . . 120.4(5) ?
C4 C3 S2 . . 114.2(4) ?
N2 C4 C3 . . 178.6(6) ?
C7 N3 C6 . . 117.9(4) ?
C12 N4 H4 . . 119.7 ?
C13 N4 H4 . . 119.7 ?
C13 N4 C12 . . 120.7(4) ?
C6 C5 H5 . . 120.7 ?
C9 C5 H5 . . 120.7 ?
C9 C5 C6 . . 118.6(5) ?
N3 C6 C5 . . 122.8(5) ?
N3 C6 H6 . . 118.6 ?
C5 C6 H6 . . 118.6 ?
N3 C7 H7 . . 118.4 ?
N3 C7 C8 . . 123.3(5) ?
C8 C7 H7 . . 118.4 ?
C7 C8 H8 . . 120.5 ?
C9 C8 C7 . . 119.0(5) ?
C9 C8 H8 . . 120.5 ?
C5 C9 C10 . . 121.5(4) ?
C8 C9 C5 . . 118.4(4) ?
C8 C9 C10 . . 120.1(4) ?
C11 C10 C9 . . 121.4(4) ?
C11 C10 C14 . . 118.5(4) ?
C14 C10 C9 . . 120.1(4) ?
C10 C11 H11 . . 120.4 ?
C10 C11 C12 . . 119.1(5) ?
C12 C11 H11 . . 120.4 ?
N4 C12 C11 . . 120.9(5) ?
N4 C12 H12 . . 119.5 ?
C11 C12 H12 . . 119.5 ?
N4 C13 H13 . . 119.4 ?
N4 C13 C14 . . 121.2(5) ?
C14 C13 H13 . . 119.4 ?
C10 C14 H14 . . 120.2 ?
C13 C14 C10 . . 119.5(5) ?
C13 C14 H14 . . 120.2 ?

loop_
_geom_bond_atom_site_label_1
_geom_bond_atom_site_label_2
_geom_bond_site_symmetry_2
_geom_bond_distance
_geom_bond_publ_flag
Pt1 S1 2_656 2.2554(12) ?
Pt1 S1 . 2.2554(12) ?
Pt1 S2 2_656 2.3120(13) ?
Pt1 S2 . 2.3120(13) ?
S1 O1 . 1.448(4) ?
S1 O2 . 1.439(4) ?
S1 C2 . 1.805(5) ?
S2 C3 . 1.740(5) ?
N1 C1 . 1.147(6) ?
N2 C4 . 1.139(6) ?
C1 C2 . 1.431(7) ?
C2 C3 . 1.337(7) ?
C3 C4 . 1.440(7) ?
N3 C6 . 1.330(6) ?
N3 C7 . 1.328(6) ?
N4 H4 . 0.8600 ?
N4 C12 . 1.335(7) ?
N4 C13 . 1.321(6) ?
C5 H5 . 0.9300 ?
C5 C6 . 1.402(6) ?
C5 C9 . 1.387(7) ?
C6 H6 . 0.9300 ?
C7 H7 . 0.9300 ?
C7 C8 . 1.392(6) ?
C8 H8 . 0.9300 ?
C8 C9 . 1.375(6) ?
C9 C10 . 1.501(5) ?
C10 C11 . 1.382(6) ?
C10 C14 . 1.383(7) ?
C11 H11 . 0.9300 ?
C11 C12 . 1.384(6) ?
C12 H12 . 0.9300 ?
C13 H13 . 0.9300 ?
C13 C14 . 1.376(6) ?
C14 H14 . 0.9300 ?

loop_
_geom_hbond_atom_site_label_D
_geom_hbond_atom_site_label_H
_geom_hbond_atom_site_label_A
_geom_hbond_site_symmetry_A
_geom_hbond_distance_DH
_geom_hbond_distance_HA
_geom_hbond_distance_DA
_geom_hbond_angle_DHA
_geom_hbond_publ_flag
N4 H4 N3 6 0.86 1.88 2.730(5) 171.1 y
C7 H7 N2 6_566 0.93 2.50 3.363(7) 155.1 y
C7 H7 O2 2_656 0.93 2.57 3.197(7) 124.9 y
C8 H8 O1 . 0.93 2.40 3.301(6) 163.8 y
C8 H8 O2 2_656 0.93 2.77 3.287(7) 116.2 y

loop_
_geom_torsion_atom_site_label_1
_geom_torsion_atom_site_label_2
_geom_torsion_atom_site_label_3
_geom_torsion_atom_site_label_4
_geom_torsion_site_symmetry_1
_geom_torsion_site_symmetry_2
_geom_torsion_site_symmetry_3
_geom_torsion_site_symmetry_4
_geom_torsion
_geom_torsion_publ_flag
Pt1 S1 C2 C1 . . . . 178.9(3) ?
Pt1 S1 C2 C3 . . . . -1.9(4) ?
Pt1 S2 C3 C2 . . . . 1.7(5) ?
Pt1 S2 C3 C4 . . . . -177.6(3) ?
S1 C2 C3 S2 . . . . 0.1(6) ?
S1 C2 C3 C4 . . . . 179.4(4) ?
O1 S1 C2 C1 . . . . 60.3(4) ?
O1 S1 C2 C3 . . . . -120.6(4) ?
O2 S1 C2 C1 . . . . -61.5(4) ?
O2 S1 C2 C3 . . . . 117.7(4) ?
C1 C2 C3 S2 . . . . 179.2(3) ?
C1 C2 C3 C4 . . . . -1.5(8) ?
N3 C7 C8 C9 . . . . -2.4(8) ?
N4 C13 C14 C10 . . . . 0.2(8) ?
C5 C9 C10 C11 . . . . -48.7(7) ?
C5 C9 C10 C14 . . . . 132.6(5) ?
C6 N3 C7 C8 . . . . 0.7(8) ?
C6 C5 C9 C8 . . . . 0.3(7) ?
C6 C5 C9 C10 . . . . 179.8(4) ?
C7 N3 C6 C5 . . . . 1.5(7) ?
C7 C8 C9 C5 . . . . 1.7(7) ?
C7 C8 C9 C10 . . . . -177.8(5) ?
C8 C9 C10 C11 . . . . 130.8(5) ?
C8 C9 C10 C14 . . . . -47.9(7) ?
C9 C5 C6 N3 . . . . -2.0(7) ?
C9 C10 C11 C12 . . . . -178.5(5) ?
C9 C10 C14 C13 . . . . 178.4(5) ?
C10 C11 C12 N4 . . . . 0.1(9) ?
C11 C10 C14 C13 . . . . -0.3(8) ?
C12 N4 C13 C14 . . . . 0.1(8) ?
C13 N4 C12 C11 . . . . -0.2(8) ?
C14 C10 C11 C12 . . . . 0.2(8) ?
